data_1515980
loop_
_publ_author_name
'Dethe, Dattatraya H.'
'Erande, Rohan D.'
'Dherange, Balu D.'

_publ_section_title
;
 Remarkable switch of regioselectivity in diels-alder reaction: divergent
 total synthesis of borreverine, caulindoles, and flinderoles.
;
_journal_issue 10
_journal_name_full 'Organic letters'
_journal_page_first 2764
_journal_page_last 2767
_journal_paper_doi 10.1021/ol501078d
_journal_volume 16
_journal_year 2014
_chemical_formula_moiety 'C36 H44 N4 O4'
_chemical_formula_sum 'C36 H44 N4 O4'
_chemical_formula_weight 596.75
_chemical_name_systematic
; 
 ? 
;
_space_group_IT_number 29
_symmetry_cell_setting orthorhombic
_symmetry_space_group_name_Hall 'P 2c -2ac'
_symmetry_space_group_name_H-M 'P c a 21'
_atom_sites_solution_hydrogens geom
_atom_sites_solution_primary direct
_atom_sites_solution_secondary difmap
_audit_creation_method SHELXL-97
_cell_angle_alpha 90
_cell_angle_beta 90
_cell_angle_gamma 90
_cell_formula_units_Z 4
_cell_length_a 25.739(5)
_cell_length_b 9.667(5)
_cell_length_c 12.857(5)
_cell_measurement_reflns_used 4205
_cell_measurement_temperature 100(2)
_cell_measurement_theta_max 26.40
_cell_measurement_theta_min 2.25
_cell_volume 3199(2)
_computing_cell_refinement 'Bruker SMART'
_computing_data_collection 'Bruker SMART'
_computing_data_reduction 'Bruker SAINT'
_computing_molecular_graphics 'Bruker SHELXTL'
_computing_publication_material 'Bruker SHELXTL'
_computing_structure_refinement 'Bruker SHELXTL'
_computing_structure_solution 'Bruker SHELXTL'
_diffrn_ambient_temperature 100(2)
_diffrn_measured_fraction_theta_full 0.999
_diffrn_measured_fraction_theta_max 0.999
_diffrn_radiation_monochromator graphite
_diffrn_radiation_source 'fine-focus sealed tube'
_diffrn_radiation_type MoK\a
_diffrn_radiation_wavelength 0.71069
_diffrn_reflns_av_R_equivalents 0.0535
_diffrn_reflns_av_sigmaI/netI 0.0626
_diffrn_reflns_limit_h_max 31
_diffrn_reflns_limit_h_min -15
_diffrn_reflns_limit_k_max 11
_diffrn_reflns_limit_k_min -11
_diffrn_reflns_limit_l_max 15
_diffrn_reflns_limit_l_min -15
_diffrn_reflns_number 16615
_diffrn_reflns_theta_full 25.50
_diffrn_reflns_theta_max 25.50
_diffrn_reflns_theta_min 1.58
_exptl_absorpt_coefficient_mu 0.081
_exptl_absorpt_correction_T_max 0.994
_exptl_absorpt_correction_T_min 0.994
_exptl_absorpt_correction_type empirical
_exptl_absorpt_process_details sadabs
_exptl_crystal_colour brown
_exptl_crystal_density_diffrn 1.239
_exptl_crystal_density_method 'not measured'
_exptl_crystal_description block
_exptl_crystal_F_000 1280
_exptl_crystal_size_max 0.078
_exptl_crystal_size_mid 0.076
_exptl_crystal_size_min 0.072
_refine_diff_density_max 0.279
_refine_diff_density_min -0.285
_refine_diff_density_rms 0.049
_refine_ls_abs_structure_details 'Flack H D (1983), Acta Cryst. A39, 876-881'
_refine_ls_abs_structure_Flack 2.0(12)
_refine_ls_extinction_method none
_refine_ls_goodness_of_fit_ref 1.052
_refine_ls_hydrogen_treatment constr
_refine_ls_matrix_type full
_refine_ls_number_parameters 402
_refine_ls_number_reflns 5814
_refine_ls_number_restraints 1
_refine_ls_restrained_S_all 1.052
_refine_ls_R_factor_all 0.0587
_refine_ls_R_factor_gt 0.0475
_refine_ls_shift/su_max 0.001
_refine_ls_shift/su_mean 0.000
_refine_ls_structure_factor_coef Fsqd
_refine_ls_weighting_details 'calc w=1/[\s^2^(Fo^2^)+(0.0524P)^2^+0.5349P] where P=(Fo^2^+2Fc^2^)/3'
_refine_ls_weighting_scheme calc
_refine_ls_wR_factor_gt 0.1081
_refine_ls_wR_factor_ref 0.1187
_reflns_number_gt 5005
_reflns_number_total 5814
_reflns_threshold_expression >2sigma(I)
_cod_data_source_file ol501078d_si_001.cif
_cod_data_source_block 12augb
_cod_depositor_comments
;
The following automatic conversions were performed:

'_symmetry_cell_setting' value 'Orthorhombic' changed to
'orthorhombic' according to
/usr/data/users/saulius/crontab/automatic-downloads/rss-feeds/ACS/lib/dictionaries/cif_core.dic
dictionary named 'cif_core.dic' version 2.4.2 from 2011-04-26.

Automatic conversion script
Id: cif_fix_values 2281 2013-09-26 08:29:07Z andrius 

 Adding full bibliography for 1515980--1515987.cif.
;
_cod_original_sg_symbol_Hall 'P 2c -2ac  '
_cod_original_sg_symbol_H-M 'Pca2(1) '
_cod_original_formula_sum 'C36 H44 N4 O4 '
_cod_database_code 1515980

loop_
_symmetry_equiv_pos_as_xyz
'x, y, z'
'-x, -y, z+1/2'
'-x+1/2, y, z+1/2'
'x+1/2, -y, z'

loop_
_atom_site_label
_atom_site_type_symbol
_atom_site_fract_x
_atom_site_fract_y
_atom_site_fract_z
_atom_site_U_iso_or_equiv
_atom_site_adp_type
_atom_site_occupancy
_atom_site_symmetry_multiplicity
_atom_site_calc_flag
_atom_site_refinement_flags
C1 C 0.47165(9) 0.7932(3) 0.1234(2) 0.0229(5) Uani 1 1 d .
C2 C 0.3138(2) 1.1841(4) -0.4213(4) 0.102(2) Uani 1 1 d .
H2A H 0.2807 1.1814 -0.4556 0.153 Uiso 1 1 calc R
H2B H 0.3342 1.2583 -0.4493 0.153 Uiso 1 1 calc R
H2C H 0.3087 1.1987 -0.3481 0.153 Uiso 1 1 calc R
C3 C 0.51161(10) 0.8392(2) 0.18702(19) 0.0228(5) Uani 1 1 d .
C4 C 0.35821(9) 1.1702(3) 0.2045(2) 0.0244(6) Uani 1 1 d .
C5 C 0.39422(9) 0.9620(3) 0.09240(19) 0.0224(5) Uani 1 1 d .
H5 H 0.3797 1.0100 0.0319 0.027 Uiso 1 1 calc R
C6 C 0.48658(9) 1.0359(3) 0.09358(19) 0.0223(5) Uani 1 1 d .
C7 C 0.40432(9) 1.0736(2) 0.1768(2) 0.0223(5) Uani 1 1 d .
H7 H 0.4157 1.0268 0.2405 0.027 Uiso 1 1 calc R
C8 C 0.44980(9) 0.9130(3) 0.0614(2) 0.0227(5) Uani 1 1 d .
C9 C 0.32632(11) 0.7712(3) -0.1334(2) 0.0272(6) Uani 1 1 d .
H9A H 0.3636 0.7816 -0.1260 0.033 Uiso 1 1 calc R
H9B H 0.3183 0.6734 -0.1288 0.033 Uiso 1 1 calc R
C10 C 0.31703(9) 0.7967(3) 0.0611(2) 0.0243(6) Uani 1 1 d .
C11 C 0.45853(10) 0.8949(3) -0.0562(2) 0.0251(6) Uani 1 1 d .
H11A H 0.4548 0.7987 -0.0763 0.030 Uiso 1 1 calc R
H11B H 0.4340 0.9501 -0.0957 0.030 Uiso 1 1 calc R
C12 C 0.29273(9) 0.6917(2) 0.1223(2) 0.0251(6) Uani 1 1 d .
C13 C 0.30389(10) 0.6005(3) 0.2993(2) 0.0283(6) Uani 1 1 d .
H13 H 0.3215 0.5997 0.3625 0.034 Uiso 1 1 calc R
C14 C 0.45112(9) 1.1544(2) 0.1317(2) 0.0213(5) Uani 1 1 d .
H14 H 0.4686 1.2047 0.1879 0.026 Uiso 1 1 calc R
C15 C 0.38488(10) 1.2993(3) 0.0393(2) 0.0263(6) Uani 1 1 d .
C16 C 0.31204(10) 1.0925(3) 0.2503(2) 0.0282(6) Uani 1 1 d .
H16A H 0.3233 1.0391 0.3091 0.042 Uiso 1 1 calc R
H16B H 0.2977 1.0319 0.1986 0.042 Uiso 1 1 calc R
H16C H 0.2860 1.1576 0.2721 0.042 Uiso 1 1 calc R
C17 C 0.53875(10) 0.7483(3) 0.2505(2) 0.0280(6) Uani 1 1 d .
H17 H 0.5657 0.7790 0.2929 0.034 Uiso 1 1 calc R
C18 C 0.25045(11) 0.6020(3) 0.1072(2) 0.0299(6) Uani 1 1 d .
H18 H 0.2329 0.6006 0.0441 0.036 Uiso 1 1 calc R
C19 C 0.29975(10) 0.8460(3) -0.0445(2) 0.0280(6) Uani 1 1 d .
H19A H 0.3068 0.9442 -0.0503 0.034 Uiso 1 1 calc R
H19B H 0.2625 0.8331 -0.0505 0.034 Uiso 1 1 calc R
C20 C 0.33662(10) 0.9217(3) -0.2837(2) 0.0285(6) Uani 1 1 d .
C21 C 0.45821(10) 0.6549(2) 0.1215(2) 0.0258(6) Uani 1 1 d .
H21 H 0.4317 0.6241 0.0781 0.031 Uiso 1 1 calc R
C22 C 0.48461(10) 0.5625(3) 0.1848(2) 0.0309(6) Uani 1 1 d .
H22 H 0.4757 0.4693 0.1844 0.037 Uiso 1 1 calc R
C23 C 0.34108(10) 1.2465(3) 0.1054(2) 0.0278(6) Uani 1 1 d .
H23A H 0.3200 1.1842 0.0639 0.033 Uiso 1 1 calc R
H23B H 0.3193 1.3241 0.1252 0.033 Uiso 1 1 calc R
C24 C 0.52419(10) 0.6092(3) 0.2484(2) 0.0331(6) Uani 1 1 d .
H24 H 0.5415 0.5464 0.2909 0.040 Uiso 1 1 calc R
C25 C 0.26157(10) 0.5148(3) 0.2819(2) 0.0325(7) Uani 1 1 d .
H25 H 0.2505 0.4555 0.3344 0.039 Uiso 1 1 calc R
C26 C 0.51361(10) 0.9445(3) -0.0738(2) 0.0273(6) Uani 1 1 d .
H26A H 0.5387 0.8728 -0.0572 0.033 Uiso 1 1 calc R
H26B H 0.5188 0.9744 -0.1451 0.033 Uiso 1 1 calc R
C27 C 0.31905(9) 0.6877(3) 0.2191(2) 0.0246(6) Uani 1 1 d .
C28 C 0.43361(10) 1.2552(3) 0.0499(2) 0.0252(6) Uani 1 1 d .
H28 H 0.4584 1.2890 0.0038 0.030 Uiso 1 1 calc R
C29 C 0.35698(9) 0.8496(3) 0.1202(2) 0.0229(5) Uani 1 1 d .
C30 C 0.37712(10) 1.2742(3) 0.2860(2) 0.0293(6) Uani 1 1 d .
H30A H 0.3482 1.3273 0.3110 0.044 Uiso 1 1 calc R
H30B H 0.4022 1.3350 0.2551 0.044 Uiso 1 1 calc R
H30C H 0.3928 1.2254 0.3429 0.044 Uiso 1 1 calc R
C31 C 0.23542(10) 0.5161(3) 0.1871(2) 0.0331(7) Uani 1 1 d .
H31 H 0.2071 0.4576 0.1775 0.040 Uiso 1 1 calc R
C32 C 0.36876(11) 1.4021(3) -0.0424(2) 0.0361(7) Uani 1 1 d .
H32A H 0.3990 1.4349 -0.0785 0.054 Uiso 1 1 calc R
H32B H 0.3514 1.4786 -0.0098 0.054 Uiso 1 1 calc R
H32C H 0.3456 1.3583 -0.0908 0.054 Uiso 1 1 calc R
C33 C 0.55627(9) 1.1538(3) -0.0121(2) 0.0247(6) Uani 1 1 d .
C34 C 0.59767(11) 1.3493(3) 0.0628(2) 0.0353(7) Uani 1 1 d .
H34A H 0.6298 1.3093 0.0370 0.042 Uiso 1 1 calc R
H34B H 0.6043 1.3859 0.1317 0.042 Uiso 1 1 calc R
C35 C 0.34014(12) 1.0564(3) -0.4372(2) 0.0426(7) Uani 1 1 d .
H35A H 0.3762 1.0663 -0.4164 0.051 Uiso 1 1 calc R
H35B H 0.3394 1.0333 -0.5106 0.051 Uiso 1 1 calc R
C36 C 0.58113(13) 1.4656(3) -0.0082(3) 0.0482(8) Uani 1 1 d .
H36A H 0.5776 1.4312 -0.0779 0.072 Uiso 1 1 calc R
H36B H 0.6068 1.5375 -0.0068 0.072 Uiso 1 1 calc R
H36C H 0.5484 1.5021 0.0149 0.072 Uiso 1 1 calc R
N1 N 0.35805(8) 0.7839(2) 0.21526(16) 0.0233(5) Uani 1 1 d .
H1 H 0.3798 0.8007 0.2645 0.028 Uiso 1 1 calc R
N2 N 0.51755(8) 1.0614(2) -0.00092(16) 0.0227(5) Uani 1 1 d .
N3 N 0.31093(9) 0.8216(2) -0.23493(17) 0.0307(5) Uani 1 1 d .
H3 H 0.2843 0.7854 -0.2647 0.037 Uiso 1 1 calc R
N4 N 0.51748(8) 0.9813(2) 0.17863(16) 0.0220(5) Uani 1 1 d .
H4 H 0.5369 1.0306 0.2185 0.026 Uiso 1 1 calc R
O1 O 0.37396(7) 0.9831(2) -0.24827(16) 0.0373(5) Uani 1 1 d .
O2 O 0.31660(8) 0.9458(2) -0.37845(15) 0.0397(5) Uani 1 1 d .
O3 O 0.55815(7) 1.24150(18) 0.06943(14) 0.0279(4) Uani 1 1 d .
O4 O 0.58613(7) 1.15808(19) -0.08586(14) 0.0309(4) Uani 1 1 d .

loop_
_atom_site_aniso_label
_atom_site_aniso_U_11
_atom_site_aniso_U_22
_atom_site_aniso_U_33
_atom_site_aniso_U_23
_atom_site_aniso_U_13
_atom_site_aniso_U_12
C1 0.0176(12) 0.0286(13) 0.0224(13) -0.0043(11) 0.0023(10) 0.0007(10)
C2 0.109(4) 0.043(2) 0.153(5) 0.036(3) 0.088(4) 0.020(2)
C3 0.0239(13) 0.0244(13) 0.0202(13) -0.0014(11) 0.0052(11) 0.0026(10)
C4 0.0211(13) 0.0252(13) 0.0270(14) -0.0015(11) 0.0019(11) 0.0045(10)
C5 0.0189(12) 0.0277(13) 0.0204(13) 0.0018(10) -0.0003(10) 0.0005(10)
C6 0.0198(13) 0.0264(13) 0.0206(13) 0.0026(10) 0.0009(10) -0.0010(10)
C7 0.0203(13) 0.0256(13) 0.0209(13) 0.0017(11) -0.0005(11) 0.0032(10)
C8 0.0199(12) 0.0273(13) 0.0211(13) -0.0023(11) -0.0021(11) -0.0014(10)
C9 0.0276(14) 0.0284(14) 0.0256(14) -0.0003(11) -0.0040(12) -0.0029(11)
C10 0.0195(12) 0.0270(14) 0.0265(14) -0.0043(12) 0.0018(11) 0.0010(10)
C11 0.0226(13) 0.0297(14) 0.0229(14) -0.0044(11) -0.0021(11) 0.0002(11)
C12 0.0220(13) 0.0228(13) 0.0305(14) -0.0062(12) 0.0022(12) 0.0044(10)
C13 0.0249(14) 0.0270(14) 0.0332(15) 0.0020(12) 0.0055(12) 0.0076(11)
C14 0.0197(12) 0.0233(12) 0.0208(13) -0.0004(11) -0.0033(10) -0.0002(10)
C15 0.0249(14) 0.0291(14) 0.0248(14) 0.0004(11) -0.0005(11) 0.0032(11)
C16 0.0253(13) 0.0326(15) 0.0265(14) -0.0017(12) 0.0022(12) 0.0067(11)
C17 0.0264(14) 0.0316(15) 0.0260(14) 0.0003(12) -0.0039(11) 0.0024(11)
C18 0.0252(13) 0.0270(13) 0.0376(16) -0.0091(12) 0.0025(12) 0.0015(11)
C19 0.0226(13) 0.0310(14) 0.0306(15) -0.0030(12) -0.0051(12) -0.0014(11)
C20 0.0265(14) 0.0348(15) 0.0242(14) -0.0002(12) 0.0010(11) 0.0048(12)
C21 0.0225(13) 0.0257(13) 0.0291(14) -0.0065(12) 0.0004(12) -0.0011(10)
C22 0.0335(15) 0.0217(13) 0.0375(17) -0.0010(12) -0.0013(13) -0.0019(11)
C23 0.0266(14) 0.0280(14) 0.0287(15) -0.0002(11) 0.0004(11) 0.0084(11)
C24 0.0378(16) 0.0291(15) 0.0324(16) 0.0067(13) 0.0010(13) 0.0051(12)
C25 0.0284(15) 0.0224(14) 0.0466(18) 0.0052(12) 0.0148(13) 0.0019(11)
C26 0.0248(15) 0.0357(15) 0.0215(14) -0.0046(12) -0.0002(11) 0.0023(12)
C27 0.0212(13) 0.0235(13) 0.0290(14) -0.0035(11) 0.0055(11) 0.0035(10)
C28 0.0314(14) 0.0238(13) 0.0205(13) 0.0007(11) 0.0013(11) -0.0016(11)
C29 0.0213(13) 0.0265(13) 0.0209(13) -0.0017(11) 0.0011(11) 0.0020(10)
C30 0.0280(15) 0.0307(15) 0.0292(15) -0.0022(12) 0.0006(12) 0.0071(11)
C31 0.0222(14) 0.0282(14) 0.0490(19) -0.0071(14) 0.0064(13) -0.0030(11)
C32 0.0368(16) 0.0382(16) 0.0333(17) 0.0067(13) 0.0000(13) 0.0106(13)
C33 0.0232(14) 0.0286(14) 0.0224(14) 0.0053(11) -0.0014(11) 0.0027(10)
C34 0.0299(15) 0.0364(15) 0.0395(17) 0.0015(14) 0.0033(14) -0.0119(12)
C35 0.0440(17) 0.056(2) 0.0281(16) 0.0132(15) 0.0021(14) 0.0016(15)
C36 0.0468(19) 0.0345(17) 0.063(2) 0.0069(16) 0.0168(17) -0.0033(14)
N1 0.0225(11) 0.0260(11) 0.0215(11) -0.0014(9) -0.0020(9) 0.0002(9)
N2 0.0215(11) 0.0276(12) 0.0190(11) 0.0012(9) 0.0020(9) -0.0005(9)
N3 0.0335(13) 0.0326(13) 0.0261(12) -0.0001(10) -0.0084(10) -0.0094(10)
N4 0.0213(11) 0.0248(11) 0.0199(11) -0.0012(9) -0.0054(9) -0.0012(8)
O1 0.0252(10) 0.0477(12) 0.0389(11) 0.0048(10) -0.0046(9) -0.0078(9)
O2 0.0469(12) 0.0455(12) 0.0267(11) 0.0083(9) -0.0081(9) -0.0072(10)
O3 0.0270(10) 0.0264(9) 0.0304(11) 0.0013(8) 0.0010(8) -0.0057(7)
O4 0.0250(10) 0.0403(11) 0.0273(10) 0.0057(9) 0.0056(8) -0.0011(8)

loop_
_atom_type_symbol
_atom_type_description
_atom_type_scat_dispersion_real
_atom_type_scat_dispersion_imag
_atom_type_scat_source
C C 0.0033 0.0016 'International Tables Vol C Tables 4.2.6.8 and 6.1.1.4'
H H 0.0000 0.0000 'International Tables Vol C Tables 4.2.6.8 and 6.1.1.4'
N N 0.0061 0.0033 'International Tables Vol C Tables 4.2.6.8 and 6.1.1.4'
O O 0.0106 0.0060 'International Tables Vol C Tables 4.2.6.8 and 6.1.1.4'

loop_
_geom_angle_atom_site_label_1
_geom_angle_atom_site_label_2
_geom_angle_atom_site_label_3
_geom_angle
C21 C1 C3 120.4(2)
C21 C1 C8 129.7(2)
C3 C1 C8 109.9(2)
N4 C3 C1 110.7(2)
N4 C3 C17 128.2(2)
C1 C3 C17 121.1(2)
C16 C4 C30 107.9(2)
C16 C4 C23 109.5(2)
C30 C4 C23 110.1(2)
C16 C4 C7 112.9(2)
C30 C4 C7 108.0(2)
C23 C4 C7 108.5(2)
C29 C5 C7 116.5(2)
C29 C5 C8 115.4(2)
C7 C5 C8 103.65(18)
N4 C6 N2 112.69(19)
N4 C6 C14 110.8(2)
N2 C6 C14 117.2(2)
N4 C6 C8 104.66(19)
N2 C6 C8 103.60(19)
C14 C6 C8 106.70(19)
C14 C7 C4 112.18(19)
C14 C7 C5 102.63(19)
C4 C7 C5 116.78(19)
C1 C8 C11 112.0(2)
C1 C8 C5 116.1(2)
C11 C8 C5 114.8(2)
C1 C8 C6 102.47(19)
C11 C8 C6 104.8(2)
C5 C8 C6 104.82(19)
N3 C9 C19 113.4(2)
C29 C10 C12 106.7(2)
C29 C10 C19 126.9(2)
C12 C10 C19 126.3(2)
C26 C11 C8 104.3(2)
C18 C12 C27 118.3(2)
C18 C12 C10 134.6(3)
C27 C12 C10 107.1(2)
C25 C13 C27 117.6(3)
C28 C14 C6 115.9(2)
C28 C14 C7 110.9(2)
C6 C14 C7 101.81(19)
C28 C15 C23 122.7(2)
C28 C15 C32 122.9(2)
C23 C15 C32 114.4(2)
C3 C17 C24 117.6(3)
C31 C18 C12 119.2(3)
C10 C19 C9 113.3(2)
O1 C20 N3 124.8(3)
O1 C20 O2 123.9(3)
N3 C20 O2 111.3(2)
C1 C21 C22 119.4(2)
C24 C22 C21 119.9(2)
C15 C23 C4 114.7(2)
C22 C24 C17 121.6(3)
C13 C25 C31 121.0(3)
N2 C26 C11 102.3(2)
N1 C27 C13 130.2(3)
N1 C27 C12 107.5(2)
C13 C27 C12 122.3(2)
C15 C28 C14 124.2(2)
C10 C29 N1 109.5(2)
C10 C29 C5 128.2(2)
N1 C29 C5 122.3(2)
C18 C31 C25 121.5(2)
O4 C33 N2 124.8(2)
O4 C33 O3 124.0(2)
N2 C33 O3 111.2(2)
O3 C34 C36 111.8(2)
C2 C35 O2 111.6(3)
C27 N1 C29 109.3(2)
C33 N2 C26 119.5(2)
C33 N2 C6 126.8(2)
C26 N2 C6 111.0(2)
C20 N3 C9 122.2(2)
C3 N4 C6 111.05(19)
C20 O2 C35 116.2(2)
C33 O3 C34 115.4(2)

loop_
_geom_bond_atom_site_label_1
_geom_bond_atom_site_label_2
_geom_bond_distance
C1 C21 1.381(4)
C1 C3 1.388(3)
C1 C8 1.514(4)
C2 C35 1.424(5)
C3 N4 1.386(3)
C3 C17 1.388(4)
C4 C16 1.524(4)
C4 C30 1.531(4)
C4 C23 1.537(4)
C4 C7 1.552(3)
C5 C29 1.493(3)
C5 C7 1.552(3)
C5 C8 1.559(3)
C6 N4 1.451(3)
C6 N2 1.474(3)
C6 C14 1.545(3)
C6 C8 1.574(4)
C7 C14 1.548(3)
C8 C11 1.539(4)
C9 N3 1.449(3)
C9 C19 1.515(4)
C10 C29 1.377(4)
C10 C12 1.428(4)
C10 C19 1.505(4)
C11 C26 1.514(4)
C12 C18 1.405(4)
C12 C27 1.417(4)
C13 C25 1.387(4)
C13 C27 1.388(4)
C14 C28 1.503(4)
C15 C28 1.332(4)
C15 C23 1.501(4)
C15 C32 1.504(4)
C17 C24 1.397(4)
C18 C31 1.376(4)
C20 O1 1.218(3)
C20 N3 1.330(3)
C20 O2 1.344(3)
C21 C22 1.386(4)
C22 C24 1.383(4)
C25 C31 1.393(4)
C26 N2 1.471(3)
C27 N1 1.370(3)
C29 N1 1.378(3)
C33 O4 1.222(3)
C33 N2 1.346(3)
C33 O3 1.349(3)
C34 O3 1.458(3)
C34 C36 1.510(4)
C35 O2 1.442(4)
